data_7054508
loop_
_publ_author_name
'Mas\'arov\'a, Petra'
'Zoufal\'y, Pavel'
'Moncol, J\'an'
'Nemec, Ivan'
'Pavlik, J\'an'
'Gembick\'y, Milan'
'Tr\'avn\'i\<cek, Zden\<ek'
'Bo\<ca, Roman'
'\<Salitro\<s, Ivan'

_publ_section_title
;
 Spin crossover and high spin electroneutral mononuclear iron(iii) Schiff
 base complexes involving terminal pseudohalido ligands
;
_journal_issue 1
_journal_name_full 'New J. Chem.'
_journal_page_first 508
_journal_paper_doi 10.1039/C4NJ01363H
_journal_volume 39
_journal_year 2015
_chemical_formula_sum 'C23 H27 Fe N4 O4 S'
_chemical_formula_weight 511.39
_chemical_name_systematic (isothiocyanato)-(N,N'-bis(3-ethoxy-2-oxido-benzylidene)-1,5-diamino-4-azapentene)-iron(iii)
_space_group_crystal_system monoclinic
_space_group_IT_number 14
_space_group_name_Hall '-P 2yn'
_space_group_name_H-M_alt 'P 1 21/n 1'
_symmetry_space_group_name_Hall '-P 2yn'
_symmetry_space_group_name_H-M 'P 1 21/n 1'
_atom_sites_solution_hydrogens geom
_audit_creation_method SHELXL-2014
_cell_angle_alpha 90
_cell_angle_beta 106.508(2)
_cell_angle_gamma 90
_cell_formula_units_Z 4
_cell_length_a 11.5785(6)
_cell_length_b 11.6541(5)
_cell_length_c 18.2132(8)
_cell_measurement_reflns_used 4558
_cell_measurement_temperature 100(2)
_cell_measurement_theta_max 26.372
_cell_measurement_theta_min 4.137
_cell_volume 2356.33(19)
_computing_cell_refinement 'Bruker SAINT'
_computing_data_collection 'Bruker APEX2'
_computing_data_reduction 'Bruker SAINT'
_computing_structure_refinement 'SHELXL-2014 (Sheldrick, 2008)'
_computing_structure_solution 'SHELXS-2013 (Sheldrick, 2008)'
_diffrn_ambient_temperature 100(2)
_diffrn_detector 'APEXII CCD camera'
_diffrn_measured_fraction_theta_full 0.995
_diffrn_measured_fraction_theta_max 0.995
_diffrn_measurement_device 'X8 APEX-II ULTRA'
_diffrn_measurement_device_type 'Bruker APEXII'
_diffrn_measurement_method '\w scans'
_diffrn_radiation_monochromator 'multi-layer optics'
_diffrn_radiation_probe x-ray
_diffrn_radiation_source 'TXS rotating anode'
_diffrn_radiation_type MoK\a
_diffrn_radiation_wavelength 0.71073
_diffrn_reflns_av_unetI/netI 0.0282
_diffrn_reflns_Laue_measured_fraction_full 0.995
_diffrn_reflns_Laue_measured_fraction_max 0.995
_diffrn_reflns_point_group_measured_fraction_full 0.995
_diffrn_reflns_point_group_measured_fraction_max 0.995
_diffrn_reflns_theta_full 25.242
_diffrn_reflns_theta_max 26.372
_diffrn_reflns_theta_min 4.137
_diffrn_source 'rotating-anode X-ray source'
_exptl_absorpt_coefficient_mu 0.766
_exptl_absorpt_correction_T_max 0.940
_exptl_absorpt_correction_T_min 0.915
_exptl_absorpt_correction_type multi-scan
_exptl_absorpt_process_details 'SADABS (Bruker, 2012)'
_exptl_crystal_colour dark-red
_exptl_crystal_density_diffrn 1.442
_exptl_crystal_description block
_exptl_crystal_F_000 1068
_exptl_crystal_size_max 0.110
_exptl_crystal_size_mid 0.080
_exptl_crystal_size_min 0.080
_refine_diff_density_max 0.427
_refine_diff_density_min -0.608
_refine_diff_density_rms 0.060
_refine_ls_extinction_method none
_refine_ls_goodness_of_fit_ref 1.041
_refine_ls_hydrogen_treatment constr
_refine_ls_matrix_type full
_refine_ls_number_parameters 300
_refine_ls_number_reflns 4808
_refine_ls_number_restraints 0
_refine_ls_restrained_S_all 1.041
_refine_ls_R_factor_all 0.0421
_refine_ls_R_factor_gt 0.0318
_refine_ls_shift/su_max 0.001
_refine_ls_shift/su_mean 0.000
_refine_ls_structure_factor_coef Fsqd
_refine_ls_weighting_details 'w=1/[\s^2^(Fo^2^)+(0.0363P)^2^+2.0533P] where P=(Fo^2^+2Fc^2^)/3'
_refine_ls_weighting_scheme calc
_refine_ls_wR_factor_gt 0.0779
_refine_ls_wR_factor_ref 0.0834
_reflns_Friedel_coverage 0.000
_reflns_number_gt 4040
_reflns_number_total 4808
_reflns_threshold_expression 'I > 2\s(I)'
_cod_data_source_file c4nj01363h2.cif
_cod_data_source_block 6
_cod_depositor_comments
;
The following automatic conversions were performed:

'_diffrn_radiation_probe' value 'X-ray' changed to 'x-ray' according
to
/usr/data/users/saulius/crontab/automatic-downloads/rss-feeds/RSC/lib/dictionaries/cif_core.dic
dictionary named 'cif_core.dic' version 2.4.2 from 2011-04-26.

Automatic conversion script
Id: cif_fix_values 2827 2014-09-09 07:05:25Z andrius 

 Adding full bibliography for 7054500--7054508.cif.
;
_cod_database_code 7054508
_shelx_space_group_comment
;
The symmetry employed for this shelxl refinement is uniquely defined
by the following loop, which should always be used as a source of
symmetry information in preference to the above space-group names.
They are only intended as comments.
;
_shelx_estimated_absorpt_t_min 0.920
_shelx_estimated_absorpt_t_max 0.941
_shelxl_version_number 2014-3

loop_
_space_group_symop_operation_xyz
'x, y, z'
'-x+1/2, y+1/2, -z+1/2'
'-x, -y, -z'
'x-1/2, -y-1/2, z-1/2'

loop_
_atom_site_label
_atom_site_type_symbol
_atom_site_fract_x
_atom_site_fract_y
_atom_site_fract_z
_atom_site_U_iso_or_equiv
_atom_site_adp_type
_atom_site_occupancy
_atom_site_site_symmetry_order
_atom_site_calc_flag
_atom_site_refinement_flags_posn
_atom_site_refinement_flags_adp
Fe1 Fe 0.20341(2) 0.52971(2) 0.09397(2) 0.01120(9) Uani 1 1 d . .
S1 S -0.07771(6) 0.39154(6) 0.22276(4) 0.03855(17) Uani 1 1 d . .
O1 O 0.17377(11) 0.41042(11) 0.01587(7) 0.0133(3) Uani 1 1 d . .
O2 O 0.35182(12) 0.45390(11) 0.14432(7) 0.0156(3) Uani 1 1 d . .
O3 O 0.21349(13) 0.17919(12) -0.00334(8) 0.0199(3) Uani 1 1 d . .
O4 O 0.51978(12) 0.29608(12) 0.17756(8) 0.0221(3) Uani 1 1 d . .
N1 N 0.26239(14) 0.62470(14) 0.01224(9) 0.0145(3) Uani 1 1 d . .
N2 N 0.06630(14) 0.66918(14) 0.05849(9) 0.0147(3) Uani 1 1 d . .
H2 H -0.0132 0.6325 0.0334 0.018 Uiso 1 1 calc R U
N3 N 0.26171(14) 0.65767(14) 0.18274(9) 0.0147(3) Uani 1 1 d . .
N4 N 0.08507(14) 0.45316(14) 0.14672(10) 0.0154(3) Uani 1 1 d . .
C1 C 0.25730(16) 0.37982(17) -0.01776(10) 0.0135(4) Uani 1 1 d . .
C2 C 0.27769(17) 0.26271(17) -0.02861(11) 0.0160(4) Uani 1 1 d . .
C3 C 0.36015(18) 0.22846(19) -0.06623(11) 0.0201(4) Uani 1 1 d . .
H3 H 0.3736 0.1489 -0.0718 0.024 Uiso 1 1 calc R U
C4 C 0.42386(19) 0.3087(2) -0.09609(12) 0.0234(5) Uani 1 1 d . .
H4 H 0.4781 0.2845 -0.1236 0.028 Uiso 1 1 calc R U
C5 C 0.40688(18) 0.4235(2) -0.08514(12) 0.0214(4) Uani 1 1 d . .
H5 H 0.4503 0.4788 -0.1050 0.026 Uiso 1 1 calc R U
C6 C 0.32657(17) 0.46016(17) -0.04509(11) 0.0158(4) Uani 1 1 d . .
C7 C 0.30981(17) 0.58189(18) -0.03691(11) 0.0170(4) Uani 1 1 d . .
H7 H 0.3355 0.6328 -0.0699 0.020 Uiso 1 1 calc R U
C8 C 0.22956(18) 0.74600(17) 0.00872(12) 0.0187(4) Uani 1 1 d . .
H8A H 0.2454 0.7832 -0.0363 0.022 Uiso 1 1 calc R U
H8B H 0.2760 0.7865 0.0556 0.022 Uiso 1 1 calc R U
C9 C 0.09517(18) 0.74780(17) 0.00209(11) 0.0173(4) Uani 1 1 d . .
H9A H 0.0707 0.8268 0.0109 0.021 Uiso 1 1 calc R U
H9B H 0.0490 0.7245 -0.0503 0.021 Uiso 1 1 calc R U
C10 C 0.05703(18) 0.72769(18) 0.12877(11) 0.0185(4) Uani 1 1 d . .
H10A H 0.0156 0.6770 0.1569 0.022 Uiso 1 1 calc R U
H10B H 0.0089 0.7987 0.1148 0.022 Uiso 1 1 calc R U
C11 C 0.18191(18) 0.75708(18) 0.17960(12) 0.0198(4) Uani 1 1 d . .
H11A H 0.2139 0.8245 0.1587 0.024 Uiso 1 1 calc R U
H11B H 0.1779 0.7763 0.2318 0.024 Uiso 1 1 calc R U
C12 C 0.35684(17) 0.65278(17) 0.24044(11) 0.0165(4) Uani 1 1 d . .
H12 H 0.3691 0.7143 0.2761 0.020 Uiso 1 1 calc R U
C13 C 0.44600(17) 0.56355(17) 0.25612(11) 0.0157(4) Uani 1 1 d . .
C14 C 0.54221(19) 0.57226(19) 0.32421(12) 0.0217(5) Uani 1 1 d . .
H14 H 0.5463 0.6363 0.3571 0.026 Uiso 1 1 calc R U
C15 C 0.62914(18) 0.4895(2) 0.34306(12) 0.0227(5) Uani 1 1 d . .
H15 H 0.6922 0.4954 0.3895 0.027 Uiso 1 1 calc R U
C16 C 0.62572(18) 0.39630(19) 0.29453(12) 0.0203(4) Uani 1 1 d . .
H16 H 0.6879 0.3403 0.3073 0.024 Uiso 1 1 calc R U
C17 C 0.53251(17) 0.38480(17) 0.22804(11) 0.0168(4) Uani 1 1 d . .
C18 C 0.43939(17) 0.46877(17) 0.20752(11) 0.0144(4) Uani 1 1 d . .
C19 C 0.61001(19) 0.20725(19) 0.19477(13) 0.0248(5) Uani 1 1 d . .
H19A H 0.6153 0.1721 0.2451 0.030 Uiso 1 1 calc R U
H19B H 0.6898 0.2393 0.1963 0.030 Uiso 1 1 calc R U
C21 C 0.23320(19) 0.17598(17) 0.07878(12) 0.0192(4) Uani 1 1 d . .
H21A H 0.1703 0.2209 0.0931 0.023 Uiso 1 1 calc R U
H21B H 0.3128 0.2092 0.1053 0.023 Uiso 1 1 calc R U
C22 C 0.2280(2) 0.05174(19) 0.10130(15) 0.0299(5) Uani 1 1 d . .
H22A H 0.1479 0.0206 0.0761 0.045 Uiso 1 1 calc R U
H22B H 0.2439 0.0462 0.1570 0.045 Uiso 1 1 calc R U
H22C H 0.2889 0.0078 0.0854 0.045 Uiso 1 1 calc R U
C20 C 0.5720(2) 0.1194(2) 0.13217(15) 0.0335(6) Uani 1 1 d . .
H20A H 0.4938 0.0871 0.1321 0.050 Uiso 1 1 calc R U
H20B H 0.6322 0.0579 0.1409 0.050 Uiso 1 1 calc R U
H20C H 0.5652 0.1557 0.0826 0.050 Uiso 1 1 calc R U
C23 C 0.0184(2) 0.42993(18) 0.17703(12) 0.0232(5) Uani 1 1 d . .

loop_
_atom_site_aniso_label
_atom_site_aniso_U_11
_atom_site_aniso_U_22
_atom_site_aniso_U_33
_atom_site_aniso_U_23
_atom_site_aniso_U_13
_atom_site_aniso_U_12
Fe1 0.01065(14) 0.01117(15) 0.01155(14) -0.00075(10) 0.00279(10) -0.00022(10)
S1 0.0433(4) 0.0375(4) 0.0457(4) 0.0010(3) 0.0302(3) -0.0072(3)
O1 0.0119(6) 0.0150(7) 0.0138(7) -0.0030(5) 0.0048(5) -0.0016(5)
O2 0.0139(7) 0.0164(7) 0.0142(7) -0.0008(5) 0.0003(5) 0.0015(6)
O3 0.0218(7) 0.0164(7) 0.0213(7) -0.0051(6) 0.0056(6) -0.0043(6)
O4 0.0176(7) 0.0168(7) 0.0283(8) 0.0003(6) 0.0008(6) 0.0054(6)
N1 0.0133(8) 0.0129(8) 0.0165(8) 0.0018(7) 0.0032(7) -0.0014(6)
N2 0.0132(8) 0.0140(8) 0.0158(8) -0.0006(7) 0.0025(6) 0.0000(7)
N3 0.0154(8) 0.0131(8) 0.0151(8) -0.0017(6) 0.0034(7) -0.0001(7)
N4 0.0130(8) 0.0131(8) 0.0205(9) -0.0056(7) 0.0055(7) 0.0012(7)
C1 0.0098(9) 0.0196(10) 0.0097(9) -0.0034(7) 0.0006(7) -0.0009(8)
C2 0.0130(9) 0.0193(10) 0.0145(10) -0.0036(8) 0.0018(7) -0.0024(8)
C3 0.0169(10) 0.0227(11) 0.0180(10) -0.0088(8) 0.0008(8) 0.0025(8)
C4 0.0169(10) 0.0358(13) 0.0199(11) -0.0085(9) 0.0087(8) 0.0016(9)
C5 0.0180(10) 0.0305(12) 0.0171(10) -0.0016(9) 0.0075(8) -0.0028(9)
C6 0.0137(9) 0.0203(10) 0.0126(9) -0.0010(8) 0.0026(7) -0.0004(8)
C7 0.0146(9) 0.0207(11) 0.0162(10) 0.0038(8) 0.0052(8) -0.0024(8)
C8 0.0212(10) 0.0137(10) 0.0223(11) 0.0045(8) 0.0080(9) -0.0006(8)
C9 0.0189(10) 0.0135(10) 0.0177(10) 0.0020(8) 0.0022(8) 0.0016(8)
C10 0.0187(10) 0.0174(10) 0.0203(10) -0.0026(8) 0.0073(8) 0.0044(8)
C11 0.0228(11) 0.0159(10) 0.0193(10) -0.0050(8) 0.0037(8) 0.0037(8)
C12 0.0184(10) 0.0160(10) 0.0157(10) -0.0035(8) 0.0061(8) -0.0044(8)
C13 0.0145(9) 0.0189(10) 0.0132(10) 0.0006(8) 0.0031(8) -0.0032(8)
C14 0.0204(10) 0.0271(12) 0.0164(10) -0.0035(9) 0.0036(8) -0.0058(9)
C15 0.0159(10) 0.0324(12) 0.0157(10) 0.0046(9) -0.0020(8) -0.0030(9)
C16 0.0136(10) 0.0235(11) 0.0227(11) 0.0098(9) 0.0033(8) 0.0011(8)
C17 0.0151(9) 0.0174(10) 0.0179(10) 0.0051(8) 0.0047(8) -0.0026(8)
C18 0.0126(9) 0.0173(10) 0.0133(9) 0.0047(8) 0.0038(7) -0.0027(8)
C19 0.0183(10) 0.0213(11) 0.0353(13) 0.0075(10) 0.0082(9) 0.0083(9)
C21 0.0225(10) 0.0145(10) 0.0223(11) -0.0011(8) 0.0091(9) 0.0000(8)
C22 0.0376(14) 0.0164(11) 0.0417(14) 0.0006(10) 0.0210(11) -0.0003(10)
C20 0.0265(12) 0.0256(13) 0.0490(16) -0.0017(11) 0.0116(11) 0.0098(10)
C23 0.0293(12) 0.0136(10) 0.0231(11) -0.0012(9) 0.0014(10) 0.0036(9)

loop_
_atom_type_symbol
_atom_type_description
_atom_type_scat_dispersion_real
_atom_type_scat_dispersion_imag
_atom_type_scat_source
C C 0.0033 0.0016 'International Tables Vol C Tables 4.2.6.8 and 6.1.1.4'
H H 0.0000 0.0000 'International Tables Vol C Tables 4.2.6.8 and 6.1.1.4'
N N 0.0061 0.0033 'International Tables Vol C Tables 4.2.6.8 and 6.1.1.4'
O O 0.0106 0.0060 'International Tables Vol C Tables 4.2.6.8 and 6.1.1.4'
Fe Fe 0.3463 0.8444 'International Tables Vol C Tables 4.2.6.8 and 6.1.1.4'
S S 0.1246 0.1234 'International Tables Vol C Tables 4.2.6.8 and 6.1.1.4'

loop_
_geom_angle_atom_site_label_1
_geom_angle_atom_site_label_2
_geom_angle_atom_site_label_3
_geom_angle
O2 Fe1 O1 88.19(6)
O2 Fe1 N4 101.51(6)
O1 Fe1 N4 91.64(6)
O2 Fe1 N1 98.79(6)
O1 Fe1 N1 83.39(6)
N4 Fe1 N1 158.93(6)
O2 Fe1 N3 85.02(6)
O1 Fe1 N3 172.30(6)
N4 Fe1 N3 93.27(6)
N1 Fe1 N3 94.05(6)
O2 Fe1 N2 159.94(6)
O1 Fe1 N2 110.15(6)
N4 Fe1 N2 86.48(6)
N1 Fe1 N2 76.18(6)
N3 Fe1 N2 76.10(6)
C1 O1 Fe1 121.77(11)
C18 O2 Fe1 136.31(13)
C2 O3 C21 114.88(15)
C17 O4 C19 117.74(16)
C7 N1 C8 120.37(17)
C7 N1 Fe1 125.26(14)
C8 N1 Fe1 113.89(12)
C10 N2 C9 113.58(15)
C10 N2 Fe1 107.75(11)
C9 N2 Fe1 111.59(11)
C10 N2 H2 107.9
C9 N2 H2 107.9
Fe1 N2 H2 107.9
C12 N3 C11 116.58(16)
C12 N3 Fe1 126.29(14)
C11 N3 Fe1 117.03(12)
C23 N4 Fe1 168.86(17)
O1 C1 C2 119.76(17)
O1 C1 C6 122.94(17)
C2 C1 C6 117.28(17)
O3 C2 C3 118.33(18)
O3 C2 C1 120.59(17)
C3 C2 C1 121.06(19)
C2 C3 C4 121.1(2)
C2 C3 H3 119.5
C4 C3 H3 119.5
C5 C4 C3 118.88(19)
C5 C4 H4 120.6
C3 C4 H4 120.6
C4 C5 C6 121.0(2)
C4 C5 H5 119.5
C6 C5 H5 119.5
C5 C6 C1 120.55(19)
C5 C6 C7 118.77(18)
C1 C6 C7 120.54(17)
N1 C7 C6 123.55(18)
N1 C7 H7 118.2
C6 C7 H7 118.2
N1 C8 C9 105.28(16)
N1 C8 H8A 110.7
C9 C8 H8A 110.7
N1 C8 H8B 110.7
C9 C8 H8B 110.7
H8A C8 H8B 108.8
N2 C9 C8 111.22(16)
N2 C9 H9A 109.4
C8 C9 H9A 109.4
N2 C9 H9B 109.4
C8 C9 H9B 109.4
H9A C9 H9B 108.0
N2 C10 C11 109.92(16)
N2 C10 H10A 109.7
C11 C10 H10A 109.7
N2 C10 H10B 109.7
C11 C10 H10B 109.7
H10A C10 H10B 108.2
N3 C11 C10 108.93(16)
N3 C11 H11A 109.9
C10 C11 H11A 109.9
N3 C11 H11B 109.9
C10 C11 H11B 109.9
H11A C11 H11B 108.3
N3 C12 C13 126.41(18)
N3 C12 H12 116.8
C13 C12 H12 116.8
C18 C13 C14 119.81(19)
C18 C13 C12 122.49(17)
C14 C13 C12 117.69(18)
C15 C14 C13 120.7(2)
C15 C14 H14 119.7
C13 C14 H14 119.7
C14 C15 C16 120.32(19)
C14 C15 H15 119.8
C16 C15 H15 119.8
C17 C16 C15 120.41(19)
C17 C16 H16 119.8
C15 C16 H16 119.8
O4 C17 C16 124.95(19)
O4 C17 C18 114.53(17)
C16 C17 C18 120.53(19)
O2 C18 C13 123.19(17)
O2 C18 C17 118.56(18)
C13 C18 C17 118.25(17)
O4 C19 C20 106.67(18)
O4 C19 H19A 110.4
C20 C19 H19A 110.4
O4 C19 H19B 110.4
C20 C19 H19B 110.4
H19A C19 H19B 108.6
O3 C21 C22 107.36(17)
O3 C21 H21A 110.2
C22 C21 H21A 110.2
O3 C21 H21B 110.2
C22 C21 H21B 110.2
H21A C21 H21B 108.5
C21 C22 H22A 109.5
C21 C22 H22B 109.5
H22A C22 H22B 109.5
C21 C22 H22C 109.5
H22A C22 H22C 109.5
H22B C22 H22C 109.5
C19 C20 H20A 109.5
C19 C20 H20B 109.5
H20A C20 H20B 109.5
C19 C20 H20C 109.5
H20A C20 H20C 109.5
H20B C20 H20C 109.5
N4 C23 S1 178.0(2)

loop_
_geom_bond_atom_site_label_1
_geom_bond_atom_site_label_2
_geom_bond_distance
Fe1 O2 1.9180(13)
Fe1 O1 1.9485(13)
Fe1 N4 2.0843(17)
Fe1 N1 2.1178(16)
Fe1 N3 2.1618(16)
Fe1 N2 2.2353(16)
S1 C23 1.630(2)
O1 C1 1.332(2)
O2 C18 1.311(2)
O3 C2 1.381(2)
O3 C21 1.448(2)
O4 C17 1.363(2)
O4 C19 1.441(2)
N1 C7 1.277(3)
N1 C8 1.461(3)
N2 C10 1.481(2)
N2 C9 1.484(2)
N2 H2 1.0000
N3 C12 1.290(3)
N3 C11 1.473(3)
N4 C23 1.103(3)
C1 C2 1.408(3)
C1 C6 1.412(3)
C2 C3 1.383(3)
C3 C4 1.394(3)
C3 H3 0.9500
C4 C5 1.375(3)
C4 H4 0.9500
C5 C6 1.402(3)
C5 H5 0.9500
C6 C7 1.445(3)
C7 H7 0.9500
C8 C9 1.526(3)
C8 H8A 0.9900
C8 H8B 0.9900
C9 H9A 0.9900
C9 H9B 0.9900
C10 C11 1.518(3)
C10 H10A 0.9900
C10 H10B 0.9900
C11 H11A 0.9900
C11 H11B 0.9900
C12 C13 1.436(3)
C12 H12 0.9500
C13 C18 1.404(3)
C13 C14 1.416(3)
C14 C15 1.366(3)
C14 H14 0.9500
C15 C16 1.394(3)
C15 H15 0.9500
C16 C17 1.381(3)
C16 H16 0.9500
C17 C18 1.425(3)
C19 C20 1.503(3)
C19 H19A 0.9900
C19 H19B 0.9900
C21 C22 1.511(3)
C21 H21A 0.9900
C21 H21B 0.9900
C22 H22A 0.9800
C22 H22B 0.9800
C22 H22C 0.9800
C20 H20A 0.9800
C20 H20B 0.9800
C20 H20C 0.9800

loop_
_geom_torsion_atom_site_label_1
_geom_torsion_atom_site_label_2
_geom_torsion_atom_site_label_3
_geom_torsion_atom_site_label_4
_geom_torsion
Fe1 O1 C1 C2 135.97(15)
Fe1 O1 C1 C6 -45.3(2)
C21 O3 C2 C3 118.12(19)
C21 O3 C2 C1 -63.3(2)
O1 C1 C2 O3 -1.3(3)
C6 C1 C2 O3 179.93(17)
O1 C1 C2 C3 177.23(17)
C6 C1 C2 C3 -1.6(3)
O3 C2 C3 C4 177.12(18)
C1 C2 C3 C4 -1.4(3)
C2 C3 C4 C5 2.4(3)
C3 C4 C5 C6 -0.4(3)
C4 C5 C6 C1 -2.7(3)
C4 C5 C6 C7 -178.43(19)
O1 C1 C6 C5 -175.19(17)
C2 C1 C6 C5 3.6(3)
O1 C1 C6 C7 0.5(3)
C2 C1 C6 C7 179.26(18)
C8 N1 C7 C6 -169.50(18)
Fe1 N1 C7 C6 2.0(3)
C5 C6 C7 N1 -163.04(19)
C1 C6 C7 N1 21.2(3)
C7 N1 C8 C9 122.60(19)
Fe1 N1 C8 C9 -49.82(18)
C10 N2 C9 C8 97.79(19)
Fe1 N2 C9 C8 -24.24(19)
N1 C8 C9 N2 46.7(2)
C9 N2 C10 C11 -75.5(2)
Fe1 N2 C10 C11 48.68(18)
C12 N3 C11 C10 -158.46(17)
Fe1 N3 C11 C10 18.3(2)
N2 C10 C11 N3 -44.2(2)
C11 N3 C12 C13 178.88(18)
Fe1 N3 C12 C13 2.5(3)
N3 C12 C13 C18 0.9(3)
N3 C12 C13 C14 -177.94(19)
C18 C13 C14 C15 0.2(3)
C12 C13 C14 C15 179.09(19)
C13 C14 C15 C16 1.4(3)
C14 C15 C16 C17 -2.0(3)
C19 O4 C17 C16 0.2(3)
C19 O4 C17 C18 -179.51(17)
C15 C16 C17 O4 -178.80(19)
C15 C16 C17 C18 0.9(3)
Fe1 O2 C18 C13 -5.2(3)
Fe1 O2 C18 C17 174.84(13)
C14 C13 C18 O2 178.70(18)
C12 C13 C18 O2 -0.1(3)
C14 C13 C18 C17 -1.3(3)
C12 C13 C18 C17 179.91(17)
O4 C17 C18 O2 0.5(3)
C16 C17 C18 O2 -179.25(18)
O4 C17 C18 C13 -179.54(17)
C16 C17 C18 C13 0.7(3)
C17 O4 C19 C20 177.97(18)
C2 O3 C21 C22 -144.77(17)
